data_7151191
loop_
_publ_author_name
'Yeung, Chi-Tung'
'Teng, Pang-Fei'
'Yeung, Ho-Lun'
'Wong, Wing-Tak'
'Kwong, Hoi-Lun'

_publ_section_title
;
 Catalytic and asymmetric cyclopropanation of alkenes catalysed by
 rhenium(I) bipyridine and terpyridine tricarbonyl complexes.
;
_journal_issue 23
_journal_name_full 'Organic &amp; biomolecular chemistry'
_journal_page_first 3859
_journal_page_last 3864
_journal_paper_doi 10.1039/b712995e
_journal_volume 5
_journal_year 2007
_chemical_absolute_configuration ad
_chemical_formula_moiety 'C27 H28 Br N2 O3 Re '
_chemical_formula_sum 'C27 H28 Br N2 O3 Re'
_chemical_formula_weight 694.64
_space_group_IT_number 1
_symmetry_cell_setting triclinic
_symmetry_Int_Tables_number 1
_symmetry_space_group_name_Hall 'P 1'
_symmetry_space_group_name_H-M 'P 1'
_cell_angle_alpha 76.415(2)
_cell_angle_beta 85.266(2)
_cell_angle_gamma 81.798(2)
_cell_formula_units_Z 2
_cell_length_a 9.5930(11)
_cell_length_b 10.5494(13)
_cell_length_c 13.618(2)
_cell_measurement_reflns_used 11107
_cell_measurement_temperature 301(1)
_cell_measurement_theta_max 27.5
_cell_measurement_theta_min 1.5
_cell_volume 1324.2(3)
_computing_cell_refinement 'SAINT (Bruker, 1998)'
_computing_data_collection 'SMART (Bruker, 1998)'
_computing_data_reduction 'SAINT (Bruker, 1998); CrystalStructure (Rigaku/MSC & Rigaku Corporation, 2003)'
_computing_molecular_graphics 'ORTEPII (Johnson, 1976)'
_computing_publication_material CrystalStructure
_computing_structure_refinement 'CRYSTALS (Watkin et al., 1996)'
_computing_structure_solution 'DIRDIF99 (PATTY)'
_diffrn_measured_fraction_theta_full 0.9512
_diffrn_measured_fraction_theta_max 0.9512
_diffrn_measurement_device_type 'Bruker SMART 1000 CCD'
_diffrn_measurement_method '\w and \f scan'
_diffrn_radiation_type 'Mo K\a'
_diffrn_radiation_wavelength 0.71073
_diffrn_reflns_av_R_equivalents 0.018
_diffrn_reflns_limit_h_max 11
_diffrn_reflns_limit_h_min -12
_diffrn_reflns_limit_k_max 12
_diffrn_reflns_limit_k_min -13
_diffrn_reflns_limit_l_max 17
_diffrn_reflns_limit_l_min -17
_diffrn_reflns_number 11107
_diffrn_reflns_theta_full 27.48
_diffrn_reflns_theta_max 27.48
_exptl_absorpt_coefficient_mu 6.133
_exptl_absorpt_correction_T_max 0.399
_exptl_absorpt_correction_T_min 0.212
_exptl_absorpt_correction_type multi-scan
_exptl_absorpt_process_details 'SADABS (Sheldrick, 1997)'
_exptl_crystal_colour yellow
_exptl_crystal_density_diffrn 1.742
_exptl_crystal_density_method 'not measured'
_exptl_crystal_description prism
_exptl_crystal_F_000 676.00
_exptl_crystal_size_max 0.38
_exptl_crystal_size_mid 0.20
_exptl_crystal_size_min 0.15
_refine_diff_density_max 1.82
_refine_diff_density_min -0.99
_refine_ls_abs_structure_details 'Flack (1983).  3476 Friedel Pairs'
_refine_ls_abs_structure_Flack 0.076(10)
_refine_ls_extinction_method none
_refine_ls_goodness_of_fit_ref 1.026
_refine_ls_hydrogen_treatment constr
_refine_ls_number_parameters 670
_refine_ls_number_reflns 8218
_refine_ls_R_factor_gt 0.0280
_refine_ls_shift/su_max 0.0130
_refine_ls_structure_factor_coef F
_refine_ls_weighting_details 'w = 1/[0.0002Fo^2^ + \s(Fo^2^) + 0.035]'
_refine_ls_weighting_scheme calc
_refine_ls_wR_factor_ref 0.0310
_reflns_number_gt 8201
_reflns_number_total 9270
_reflns_threshold_expression F^2^>2.0\s(F^2^)
_cod_data_source_file b712995e-1.txt
_cod_data_source_block wt1368w
_cod_original_formula_sum 'C27 H28 Br N2 O3 Re '
_cod_database_code 7151191

loop_
_symmetry_equiv_pos_site_id
_symmetry_equiv_pos_as_xyz
1 +X,+Y,+Z

loop_
_atom_site_label
_atom_site_type_symbol
_atom_site_fract_x
_atom_site_fract_y
_atom_site_fract_z
_atom_site_U_iso_or_equiv
_atom_site_adp_type
_atom_site_occupancy
_atom_site_symmetry_multiplicity
_atom_site_calc_flag
_atom_site_refinement_flags
_atom_site_disorder_assembly
_atom_site_disorder_group
Re(1) Re 0.20984(13) 0.89509(12) 0.03895(10) 0.05119(13) Uani 1.00 1 d . . .
Re(2) Re 0.49834(13) 0.50458(12) 0.50067(10) 0.0526(1) Uani 1.00 1 d . . .
Br(1) Br 0.0963(2) 1.1421(2) -0.0013(2) 0.0752(4) Uani 1.00 1 d . . .
Br(2) Br 0.6297(2) 0.2671(2) 0.5566(2) 0.0776(4) Uani 1.00 1 d . . .
O(1) O -0.0670(9) 0.7775(9) 0.0601(8) 0.081(3) Uani 1.00 1 d . . .
O(2) O 0.343(1) 0.6081(9) 0.0946(10) 0.111(4) Uani 1.00 1 d . . .
O(3) O 0.1237(12) 0.8883(12) 0.2612(8) 0.094(4) Uani 1.00 1 d . . .
O(4) O 0.5927(12) 0.525(1) 0.2775(8) 0.105(4) Uani 1.00 1 d . . .
O(5) O 0.336(1) 0.7779(11) 0.4462(11) 0.127(4) Uani 1.00 1 d . . .
O(6) O 0.7676(12) 0.6336(13) 0.4780(7) 0.118(4) Uani 1.00 1 d . . .
N(1) N 0.2589(10) 0.9394(9) -0.1302(8) 0.050(2) Uani 1.00 1 d . . .
N(2) N 0.4215(10) 0.9642(9) 0.0188(8) 0.050(2) Uani 1.00 1 d . . .
N(3) N 0.3034(10) 0.4070(9) 0.5208(8) 0.049(2) Uani 1.00 1 d . . .
N(4) N 0.4406(11) 0.4778(9) 0.6624(8) 0.051(2) Uani 1.00 1 d . . .
C(1) C 0.0386(12) 0.8262(12) 0.0508(10) 0.063(3) Uani 1.00 1 d . . .
C(2) C 0.2992(12) 0.7168(7) 0.0672(9) 0.061(3) Uani 1.00 1 d . . .
C(3) C 0.1595(12) 0.8885(10) 0.1809(6) 0.055(3) Uani 1.00 1 d . . .
C(4) C 0.548(1) 0.514(2) 0.366(2) 0.106(6) Uani 1.00 1 d . . .
C(5) C 0.395(2) 0.673(2) 0.4612(11) 0.097(5) Uani 1.00 1 d . . .
C(6) C 0.667(2) 0.584(2) 0.4904(10) 0.079(4) Uani 1.00 1 d . . .
C(7) C 0.1690(11) 0.9330(9) -0.1979(8) 0.057(3) Uani 1.00 1 d . . .
C(8) C 0.0294(9) 0.8800(8) -0.1683(6) 0.060(2) Uani 1.00 1 d . . .
C(9) C -0.0558(9) 0.8897(9) -0.2600(7) 0.071(3) Uani 1.00 1 d . . .
C(10) C -0.0541(13) 1.0290(10) -0.3269(10) 0.079(3) Uani 1.00 1 d . . .
C(11) C 0.0886(10) 0.9724(9) -0.3726(7) 0.078(3) Uani 1.00 1 d . . .
C(12) C 0.1992(11) 0.9776(9) -0.3017(8) 0.060(3) Uani 1.00 1 d . . .
C(13) C 0.326(2) 1.026(1) -0.3315(11) 0.075(4) Uani 1.00 1 d . . .
C(14) C 0.4112(13) 1.0361(13) -0.2586(10) 0.064(4) Uani 1.00 1 d . . .
C(15) C 0.3802(12) 0.9919(11) -0.1594(10) 0.053(3) Uani 1.00 1 d . . .
C(16) C 0.4717(13) 0.9992(11) -0.0826(9) 0.049(3) Uani 1.00 1 d . . .
C(17) C 0.607(1) 1.037(1) -0.1058(10) 0.066(4) Uani 1.00 1 d . . .
C(18) C 0.6885(13) 1.0348(11) -0.0272(10) 0.068(3) Uani 1.00 1 d . . .
C(19) C 0.6451(10) 1.0008(8) 0.0700(7) 0.056(3) Uani 1.00 1 d . . .
C(20) C 0.7310(9) 0.9958(9) 0.1573(7) 0.068(3) Uani 1.00 1 d . . .
C(21) C 0.709(2) 0.866(2) 0.2362(11) 0.095(5) Uani 1.00 1 d . . .
C(22) C 0.5758(12) 0.9436(12) 0.2683(7) 0.086(4) Uani 1.00 1 d . . .
C(23) C 0.4581(10) 0.9354(11) 0.1996(7) 0.075(3) Uani 1.00 1 d . . .
C(24) C 0.5069(11) 0.9683(10) 0.0929(8) 0.059(3) Uani 1.00 1 d . . .
C(25) C 0.0329(13) 0.8338(11) -0.3437(8) 0.079(4) Uani 1.00 1 d . . .
C(26) C -0.053(2) 0.8149(13) -0.4297(11) 0.110(5) Uani 1.00 1 d . . .
C(27) C 0.141(2) 0.7154(13) -0.3161(13) 0.106(5) Uani 1.00 1 d . . .
C(28) C 0.6462(11) 1.0713(13) 0.2310(9) 0.084(4) Uani 1.00 1 d . . .
C(29) C 0.559(2) 1.200(2) 0.1861(13) 0.119(6) Uani 1.00 1 d . . .
C(30) C 0.7369(13) 1.093(2) 0.3143(9) 0.130(6) Uani 1.00 1 d . . .
C(31) C 0.2329(10) 0.3815(9) 0.4484(8) 0.051(2) Uani 1.00 1 d . . .
C(32) C 0.2969(9) 0.3980(9) 0.3402(6) 0.058(2) Uani 1.00 1 d . . .
C(33) C 0.2011(9) 0.3567(10) 0.2717(6) 0.072(3) Uani 1.00 1 d . . .
C(34) C 0.154(1) 0.2238(13) 0.3254(11) 0.084(4) Uani 1.00 1 d . . .
C(35) C 0.0321(9) 0.3100(9) 0.3782(7) 0.066(3) Uani 1.00 1 d . . .
C(36) C 0.0981(9) 0.3391(8) 0.4662(7) 0.053(2) Uani 1.00 1 d . . .
C(37) C 0.0333(12) 0.3275(10) 0.5632(9) 0.056(3) Uani 1.00 1 d . . .
C(38) C 0.1108(12) 0.3488(11) 0.6363(9) 0.054(3) Uani 1.00 1 d . . .
C(39) C 0.2457(11) 0.3861(10) 0.6136(9) 0.045(3) Uani 1.00 1 d . . .
C(40) C 0.3279(12) 0.4063(10) 0.6958(8) 0.045(3) Uani 1.00 1 d . . .
C(41) C 0.291(1) 0.3573(12) 0.7988(9) 0.062(4) Uani 1.00 1 d . . .
C(42) C 0.3695(13) 0.3825(12) 0.8703(8) 0.063(3) Uani 1.00 1 d . . .
C(43) C 0.4726(10) 0.4642(9) 0.8406(7) 0.054(3) Uani 1.00 1 d . . .
C(44) C 0.5569(10) 0.5108(9) 0.9119(6) 0.071(3) Uani 1.00 1 d . . .
C(45) C 0.557(2) 0.661(2) 0.8705(12) 0.111(6) Uani 1.00 1 d . . .
C(46) C 0.6743(13) 0.6252(10) 0.8006(7) 0.096(4) Uani 1.00 1 d . . .
C(47) C 0.6195(11) 0.5960(10) 0.7070(6) 0.079(3) Uani 1.00 1 d . . .
C(48) C 0.5058(11) 0.5081(9) 0.7370(7) 0.055(3) Uani 1.00 1 d . . .
C(49) C 0.0483(9) 0.4197(11) 0.2823(7) 0.066(3) Uani 1.00 1 d . . .
C(50) C 0.019(2) 0.5578(13) 0.2960(11) 0.095(4) Uani 1.00 1 d . . .
C(51) C -0.0394(11) 0.4086(12) 0.1963(8) 0.095(4) Uani 1.00 1 d . . .
C(52) C 0.714(1) 0.4975(13) 0.8809(8) 0.085(4) Uani 1.00 1 d . . .
C(53) C 0.782(2) 0.376(2) 0.849(1) 0.135(7) Uani 1.00 1 d . . .
C(54) C 0.807(2) 0.518(1) 0.9620(11) 0.121(6) Uani 1.00 1 d . . .
H(1) H 0.0468 0.7903 -0.1339 0.072 Uiso 1.00 1 c R . .
H(2) H -0.0238 0.9290 -0.1245 0.072 Uiso 1.00 1 c R . .
H(3) H -0.1466 0.8618 -0.2448 0.085 Uiso 1.00 1 c R . .
H(4) H -0.1277 1.0572 -0.3728 0.095 Uiso 1.00 1 c R . .
H(5) H -0.0481 1.0956 -0.2916 0.095 Uiso 1.00 1 c R . .
H(6) H 0.1086 1.0067 -0.4425 0.094 Uiso 1.00 1 c R . .
H(7) H 0.3540 1.0515 -0.4012 0.090 Uiso 1.00 1 c R . .
H(8) H 0.4951 1.0758 -0.2787 0.076 Uiso 1.00 1 c R . .
H(9) H 0.6413 1.0630 -0.1740 0.079 Uiso 1.00 1 c R . .
H(10) H 0.7809 1.0589 -0.0428 0.081 Uiso 1.00 1 c R . .
H(11) H 0.8259 1.0126 0.1414 0.081 Uiso 1.00 1 c R . .
H(12) H 0.6955 0.7945 0.2085 0.113 Uiso 1.00 1 c R . .
H(13) H 0.7777 0.8379 0.2858 0.113 Uiso 1.00 1 c R . .
H(14) H 0.5514 0.9224 0.3387 0.103 Uiso 1.00 1 c R . .
H(15) H 0.4333 0.8486 0.2160 0.090 Uiso 1.00 1 c R . .
H(16) H 0.3779 0.9955 0.2106 0.090 Uiso 1.00 1 c R . .
H(17) H -0.0830 0.7301 -0.4131 0.132 Uiso 1.00 1 c R . .
H(18) H 0.0043 0.8238 -0.4907 0.132 Uiso 1.00 1 c R . .
H(19) H -0.1328 0.8801 -0.4414 0.135 Uiso 1.00 1 c R . .
H(20) H 0.2302 0.7425 -0.3112 0.128 Uiso 1.00 1 c R . .
H(21) H 0.1487 0.6661 -0.3668 0.128 Uiso 1.00 1 c R . .
H(22) H 0.1148 0.6602 -0.2536 0.129 Uiso 1.00 1 c R . .
H(23) H 0.6108 1.2727 0.1766 0.142 Uiso 1.00 1 c R . .
H(24) H 0.4791 1.2143 0.2302 0.142 Uiso 1.00 1 c R . .
H(25) H 0.5316 1.1923 0.1225 0.155 Uiso 1.00 1 c R . .
H(26) H 0.7350 1.0205 0.3707 0.156 Uiso 1.00 1 c R . .
H(27) H 0.6987 1.1721 0.3343 0.156 Uiso 1.00 1 c R . .
H(28) H 0.8315 1.0998 0.2890 0.171 Uiso 1.00 1 c R . .
H(29) H 0.3094 0.4877 0.3140 0.069 Uiso 1.00 1 c R . .
H(30) H 0.3858 0.3451 0.3409 0.069 Uiso 1.00 1 c R . .
H(31) H 0.2374 0.3618 0.2040 0.086 Uiso 1.00 1 c R . .
H(32) H 0.1216 0.1761 0.2825 0.100 Uiso 1.00 1 c R . .
H(33) H 0.2189 0.1672 0.3699 0.100 Uiso 1.00 1 c R . .
H(34) H -0.0570 0.2785 0.3917 0.079 Uiso 1.00 1 c R . .
H(35) H -0.0602 0.3058 0.5776 0.067 Uiso 1.00 1 c R . .
H(36) H 0.0722 0.3379 0.7038 0.065 Uiso 1.00 1 c R . .
H(37) H 0.2141 0.3080 0.8183 0.074 Uiso 1.00 1 c R . .
H(38) H 0.3526 0.3438 0.9399 0.076 Uiso 1.00 1 c R . .
H(39) H 0.5330 0.4829 0.9820 0.085 Uiso 1.00 1 c R . .
H(40) H 0.4732 0.7051 0.8387 0.133 Uiso 1.00 1 c R . .
H(41) H 0.5803 0.7067 0.9176 0.133 Uiso 1.00 1 c R . .
H(42) H 0.7440 0.6835 0.7864 0.116 Uiso 1.00 1 c R . .
H(43) H 0.5823 0.6763 0.6640 0.095 Uiso 1.00 1 c R . .
H(44) H 0.6951 0.5538 0.6720 0.095 Uiso 1.00 1 c R . .
H(45) H 0.0139 0.5538 0.3666 0.114 Uiso 1.00 1 c R . .
H(46) H -0.0680 0.5982 0.2674 0.114 Uiso 1.00 1 c R . .
H(47) H 0.0928 0.6065 0.2643 0.105 Uiso 1.00 1 c R . .
H(48) H -0.0335 0.4790 0.1386 0.114 Uiso 1.00 1 c R . .
H(49) H -0.1358 0.4090 0.2191 0.114 Uiso 1.00 1 c R . .
H(50) H -0.0041 0.3278 0.1783 0.115 Uiso 1.00 1 c R . .
H(51) H 0.8165 0.3131 0.9062 0.162 Uiso 1.00 1 c R . .
H(52) H 0.8583 0.3976 0.8011 0.162 Uiso 1.00 1 c R . .
H(53) H 0.7172 0.3405 0.8173 0.166 Uiso 1.00 1 c R . .
H(54) H 0.8204 0.6078 0.9501 0.146 Uiso 1.00 1 c R . .
H(55) H 0.8957 0.4658 0.9594 0.146 Uiso 1.00 1 c R . .
H(56) H 0.7665 0.4906 1.0285 0.152 Uiso 1.00 1 c R . .

loop_
_atom_site_aniso_label
_atom_site_aniso_U_11
_atom_site_aniso_U_22
_atom_site_aniso_U_33
_atom_site_aniso_U_12
_atom_site_aniso_U_13
_atom_site_aniso_U_23
Re(1) 0.0466(3) 0.0496(3) 0.0539(3) -0.0155(2) 0.0094(2) -0.0032(2)
Re(2) 0.0489(3) 0.0684(3) 0.0413(2) -0.0262(3) 0.0012(2) -0.0043(2)
Br(1) 0.0744(9) 0.0524(6) 0.0905(9) -0.0107(6) 0.0252(7) -0.0084(6)
Br(2) 0.0504(6) 0.0815(9) 0.0949(10) -0.0065(6) 0.0073(6) -0.0126(7)
O(1) 0.059(5) 0.089(6) 0.097(7) -0.031(4) 0.015(5) -0.017(5)
O(2) 0.125(8) 0.074(6) 0.108(7) -0.004(6) 0.039(6) 0.010(6)
O(3) 0.087(7) 0.133(8) 0.069(7) -0.049(6) 0.016(5) -0.024(6)
O(4) 0.093(7) 0.179(11) 0.059(6) -0.071(7) 0.024(5) -0.035(6)
O(5) 0.123(9) 0.081(7) 0.133(10) 0.000(6) 0.021(7) 0.049(6)
O(6) 0.118(8) 0.196(11) 0.063(6) -0.117(8) 0.002(5) -0.017(6)
N(1) 0.051(5) 0.042(4) 0.054(5) -0.009(4) 0.007(4) -0.006(4)
N(2) 0.041(4) 0.046(4) 0.058(5) -0.009(3) 0.015(4) -0.004(4)
N(3) 0.050(5) 0.047(4) 0.047(4) -0.011(3) -0.002(4) -0.003(3)
N(4) 0.059(5) 0.050(4) 0.045(4) -0.023(4) -0.007(4) 0.003(3)
C(1) 0.048(6) 0.061(6) 0.066(7) -0.006(5) 0.016(5) 0.005(5)
C(2) 0.069(6) 0.039(5) 0.060(6) -0.010(4) 0.022(5) 0.011(4)
C(3) 0.064(6) 0.074(7) 0.023(3) -0.031(5) 0.017(3) 0.001(3)
C(4) 0.048(7) 0.143(13) 0.15(2) -0.046(8) -0.005(8) -0.064(11)
C(5) 0.108(11) 0.142(13) 0.045(6) -0.064(10) 0.001(6) -0.006(8)
C(6) 0.093(10) 0.115(10) 0.044(6) -0.071(8) 0.001(6) -0.017(6)
C(7) 0.057(5) 0.051(5) 0.063(5) -0.013(4) 0.004(4) -0.011(4)
C(8) 0.062(5) 0.051(5) 0.069(5) -0.015(4) 0.001(4) -0.013(4)
C(9) 0.063(5) 0.068(6) 0.080(6) -0.022(4) -0.017(4) -0.001(4)
C(10) 0.072(7) 0.051(5) 0.104(8) -0.001(5) -0.034(6) 0.011(5)
C(11) 0.086(7) 0.069(6) 0.069(5) -0.022(5) -0.019(5) 0.017(5)
C(12) 0.065(6) 0.056(6) 0.053(4) -0.007(4) -0.004(4) 0.001(4)
C(13) 0.083(9) 0.074(8) 0.060(8) -0.013(7) 0.004(7) -0.001(7)
C(14) 0.051(7) 0.073(8) 0.060(8) -0.019(6) 0.008(6) 0.002(7)
C(15) 0.040(6) 0.046(6) 0.069(8) -0.003(5) 0.008(6) -0.010(6)
C(16) 0.053(6) 0.044(5) 0.046(5) -0.008(4) 0.016(4) -0.008(4)
C(17) 0.055(7) 0.083(8) 0.061(7) -0.021(6) 0.013(5) -0.017(6)
C(18) 0.050(5) 0.072(7) 0.070(6) -0.015(5) 0.012(5) 0.005(5)
C(19) 0.051(5) 0.052(5) 0.064(5) -0.007(4) 0.003(4) -0.013(4)
C(20) 0.051(5) 0.066(5) 0.083(6) -0.010(4) 0.000(4) -0.011(5)
C(21) 0.097(9) 0.110(11) 0.070(7) -0.023(8) -0.018(7) 0.003(7)
C(22) 0.075(7) 0.136(10) 0.054(5) -0.042(7) 0.006(5) -0.020(5)
C(23) 0.054(5) 0.104(8) 0.068(5) -0.028(5) 0.009(4) -0.014(6)
C(24) 0.057(6) 0.065(7) 0.051(5) -0.019(5) 0.005(4) -0.003(4)
C(25) 0.105(9) 0.071(7) 0.066(6) -0.036(7) -0.009(5) -0.010(5)
C(26) 0.132(12) 0.119(11) 0.087(8) -0.055(9) -0.029(8) -0.007(7)
C(27) 0.16(1) 0.044(6) 0.119(12) -0.004(7) -0.011(10) -0.029(6)
C(28) 0.069(6) 0.111(9) 0.085(7) -0.033(7) 0.010(5) -0.042(7)
C(29) 0.118(12) 0.130(12) 0.140(13) -0.029(10) 0.027(9) -0.098(11)
C(30) 0.108(9) 0.22(2) 0.099(9) -0.083(11) 0.009(7) -0.076(10)
C(31) 0.039(4) 0.058(6) 0.052(4) -0.009(4) -0.006(3) -0.005(4)
C(32) 0.051(5) 0.080(6) 0.044(4) -0.014(4) -0.001(3) -0.015(4)
C(33) 0.061(5) 0.105(7) 0.060(5) -0.025(5) -0.001(4) -0.030(5)
C(34) 0.079(8) 0.081(8) 0.098(8) -0.009(6) -0.011(6) -0.032(6)
C(35) 0.056(5) 0.083(6) 0.065(5) -0.030(5) -0.009(4) -0.014(5)
C(36) 0.045(5) 0.057(5) 0.058(4) -0.014(4) -0.011(4) -0.005(4)
C(37) 0.044(5) 0.049(5) 0.070(6) -0.023(4) -0.008(4) 0.006(4)
C(38) 0.051(6) 0.054(6) 0.046(5) -0.010(5) 0.014(4) 0.008(4)
C(39) 0.034(5) 0.042(5) 0.055(6) -0.005(4) -0.006(4) -0.001(4)
C(40) 0.058(7) 0.040(6) 0.035(5) -0.015(5) 0.002(5) 0.000(4)
C(41) 0.074(8) 0.061(7) 0.047(7) -0.023(7) 0.008(6) 0.001(6)
C(42) 0.072(7) 0.077(8) 0.037(6) -0.027(6) 0.010(5) 0.003(5)
C(43) 0.061(5) 0.048(5) 0.054(4) -0.001(4) -0.006(4) -0.013(4)
C(44) 0.090(7) 0.077(6) 0.047(4) -0.016(5) -0.009(4) -0.012(4)
C(45) 0.17(2) 0.086(10) 0.096(10) -0.016(10) -0.047(10) -0.047(8)
C(46) 0.149(10) 0.083(7) 0.068(6) -0.068(7) -0.023(6) -0.001(5)
C(47) 0.105(8) 0.083(6) 0.053(4) -0.054(6) -0.014(5) 0.006(5)
C(48) 0.068(6) 0.050(5) 0.046(4) -0.015(4) -0.001(4) -0.006(4)
C(49) 0.050(5) 0.088(7) 0.063(5) -0.022(5) -0.008(4) -0.014(5)
C(50) 0.092(9) 0.083(8) 0.087(9) 0.014(7) -0.017(7) 0.015(6)
C(51) 0.071(6) 0.136(10) 0.079(6) -0.031(7) -0.020(5) -0.012(7)
C(52) 0.099(9) 0.100(10) 0.061(6) -0.044(8) -0.023(6) -0.005(6)
C(53) 0.073(9) 0.22(2) 0.125(13) -0.016(11) -0.009(8) -0.06(1)
C(54) 0.141(13) 0.16(1) 0.082(8) -0.069(11) -0.046(8) -0.015(9)

loop_
_atom_type_symbol
_atom_type_description
_atom_type_scat_dispersion_real
_atom_type_scat_dispersion_imag
_atom_type_scat_source
C C 0.003 0.002
;
International Tables for Crystallography
(1992, Vol. C, Tables 4.2.6.8 and 6.1.1.4)
;
H H 0.000 0.000
;
International Tables for Crystallography
(1992, Vol. C, Table 6.1.1.4)
;
N N 0.006 0.003
;
International Tables for Crystallography
(1992, Vol. C, Tables 4.2.6.8 and 6.1.1.4)
;
O O 0.011 0.006
;
International Tables for Crystallography
(1992, Vol. C, Tables 4.2.6.8 and 6.1.1.4)
;
Re Re -1.018 7.231
;
International Tables for Crystallography
(1992, Vol. C, Tables 4.2.6.8 and 6.1.1.4)
;
Br Br -0.290 2.459
;
International Tables for Crystallography
(1992, Vol. C, Tables 4.2.6.8 and 6.1.1.4)
;

loop_
_geom_angle_atom_site_label_1
_geom_angle_atom_site_label_2
_geom_angle_atom_site_label_3
_geom_angle
_geom_angle_publ_flag
_geom_angle_site_symmetry_1
_geom_angle_site_symmetry_2
_geom_angle_site_symmetry_3
N(1) Re(1) Br(1) 82.4(2) ? . . .
N(2) Re(1) Br(1) 88.5(2) ? . . .
C(1) Re(1) Br(1) 95.1(4) ? . . .
C(2) Re(1) Br(1) 178.0(3) ? . . .
C(3) Re(1) Br(1) 88.2(3) ? . . .
N(2) Re(1) N(1) 75.2(4) ? . . .
C(1) Re(1) N(1) 102.5(5) ? . . .
C(2) Re(1) N(1) 96.9(4) ? . . .
C(3) Re(1) N(1) 170.5(4) ? . . .
Re(1) N(1) C(7) 124.0(7) ? . . .
Re(1) N(1) C(15) 114.3(9) ? . . .
C(1) Re(1) N(2) 175.4(5) ? . . .
C(2) Re(1) N(2) 89.5(4) ? . . .
C(3) Re(1) N(2) 102.8(5) ? . . .
Re(1) N(2) C(16) 114.1(8) ? . . .
Re(1) N(2) C(24) 127.1(7) ? . . .
Re(1) C(1) O(1) 177.2(9) ? . . .
C(2) Re(1) C(1) 86.9(5) ? . . .
C(3) Re(1) C(1) 80.1(5) ? . . .
Re(1) C(2) O(2) 171(1) ? . . .
C(3) Re(1) C(2) 92.4(5) ? . . .
Re(1) C(3) O(3) 176(1) ? . . .
N(3) Re(2) Br(2) 85.3(2) ? . . .
N(4) Re(2) Br(2) 83.1(2) ? . . .
C(4) Re(2) Br(2) 93.0(5) ? . . .
C(5) Re(2) Br(2) 177.2(6) ? . . .
C(6) Re(2) Br(2) 93.3(4) ? . . .
N(4) Re(2) N(3) 76.0(4) ? . . .
C(4) Re(2) N(3) 102.0(6) ? . . .
C(5) Re(2) N(3) 91.9(6) ? . . .
C(6) Re(2) N(3) 177.2(5) ? . . .
Re(2) N(3) C(39) 114.5(8) ? . . .
Re(2) N(3) C(31) 127.2(7) ? . . .
C(4) Re(2) N(4) 175.7(6) ? . . .
C(5) Re(2) N(4) 96.1(5) ? . . .
C(6) Re(2) N(4) 101.5(5) ? . . .
Re(2) N(4) C(40) 114.8(8) ? . . .
Re(2) N(4) C(48) 130.2(8) ? . . .
Re(2) C(4) O(4) 173(1) ? . . .
C(5) Re(2) C(4) 87.7(7) ? . . .
C(6) Re(2) C(4) 80.5(7) ? . . .
Re(2) C(5) O(5) 172(1) ? . . .
C(6) Re(2) C(5) 89.5(7) ? . . .
Re(2) C(6) O(6) 175(1) ? . . .
N(1) C(7) C(8) 122.8(9) ? . . .
N(1) C(7) C(12) 120(1) ? . . .
C(15) N(1) C(7) 121(1) ? . . .
N(1) C(15) C(14) 119(1) ? . . .
N(1) C(15) C(16) 118(1) ? . . .
N(2) C(16) C(15) 117(1) ? . . .
N(2) C(16) C(17) 120(1) ? . . .
C(24) N(2) C(16) 118(1) ? . . .
N(2) C(24) C(19) 121.4(9) ? . . .
N(2) C(24) C(23) 120.6(9) ? . . .
C(39) N(3) C(31) 117(1) ? . . .
N(3) C(31) C(32) 120.4(9) ? . . .
N(3) C(31) C(36) 123.0(9) ? . . .
N(3) C(39) C(40) 118(1) ? . . .
N(3) C(39) C(38) 122(1) ? . . .
N(4) C(40) C(39) 114.7(9) ? . . .
N(4) C(40) C(41) 123(1) ? . . .
C(48) N(4) C(40) 114.6(9) ? . . .
N(4) C(48) C(43) 124(1) ? . . .
N(4) C(48) C(47) 118.0(8) ? . . .
C(7) C(8) H(1) 108.8339 ? . . .
C(7) C(8) H(2) 108.8338 ? . . .
C(12) C(7) C(8) 116(1) ? . . .
C(7) C(8) C(9) 112.0(7) ? . . .
C(7) C(12) C(13) 117(1) ? . . .
C(7) C(12) C(11) 117.3(9) ? . . .
H(1) C(8) C(9) 108.8346 ? . . .
H(2) C(8) C(9) 108.8344 ? . . .
C(8) C(9) C(10) 107.7(9) ? . . .
C(8) C(9) C(25) 112.0(8) ? . . .
C(8) C(9) H(3) 115.0020 ? . . .
H(2) C(8) H(1) 109.4598 ? . . .
C(9) C(10) C(11) 85.3(7) ? . . .
C(25) C(9) C(10) 89.3(8) ? . . .
C(9) C(10) H(5) 115.1240 ? . . .
H(3) C(9) C(10) 115.0023 ? . . .
C(9) C(10) H(4) 115.1242 ? . . .
C(9) C(25) C(11) 84.4(8) ? . . .
C(9) C(25) C(27) 120(1) ? . . .
H(3) C(9) C(25) 115.0023 ? . . .
C(9) C(25) C(26) 114(1) ? . . .
C(10) C(11) C(12) 106.1(9) ? . . .
C(10) C(11) C(25) 87.4(8) ? . . .
H(5) C(10) C(11) 115.1242 ? . . .
H(4) C(10) C(11) 115.1242 ? . . .
C(10) C(11) H(6) 116.3945 ? . . .
H(5) C(10) H(4) 109.4602 ? . . .
C(11) C(12) C(13) 124(1) ? . . .
C(25) C(11) C(12) 110.3(8) ? . . .
H(6) C(11) C(12) 116.3941 ? . . .
C(11) C(25) C(27) 116(1) ? . . .
C(11) C(25) C(26) 110.7(8) ? . . .
H(6) C(11) C(25) 116.3942 ? . . .
C(12) C(13) C(14) 118(1) ? . . .
C(12) C(13) H(7) 120.7366 ? . . .
C(13) C(14) C(15) 122(1) ? . . .
H(7) C(13) C(14) 120.7366 ? . . .
C(13) C(14) H(8) 118.8617 ? . . .
C(14) C(15) C(16) 122(1) ? . . .
H(8) C(14) C(15) 118.8616 ? . . .
C(15) C(16) C(17) 122(1) ? . . .
C(16) C(17) C(18) 118(1) ? . . .
C(16) C(17) H(9) 120.9546 ? . . .
C(17) C(18) C(19) 123(1) ? . . .
H(9) C(17) C(18) 120.9547 ? . . .
C(17) C(18) H(10) 118.2277 ? . . .
C(18) C(19) C(24) 118(1) ? . . .
H(10) C(18) C(19) 118.2274 ? . . .
C(18) C(19) C(20) 125.1(9) ? . . .
C(24) C(19) C(20) 116.7(8) ? . . .
C(19) C(20) H(11) 116.1517 ? . . .
C(19) C(20) C(21) 106.9(9) ? . . .
C(19) C(20) C(28) 110.0(7) ? . . .
C(19) C(24) C(23) 117(1) ? . . .
C(20) C(21) H(12) 115.2072 ? . . .
C(20) C(21) H(13) 115.2068 ? . . .
H(11) C(20) C(21) 116.1513 ? . . .
C(20) C(21) C(22) 85.0(9) ? . . .
C(28) C(20) C(21) 87.9(9) ? . . .
H(11) C(20) C(28) 116.1511 ? . . .
C(20) C(28) C(22) 84.1(9) ? . . .
C(20) C(28) C(29) 117(1) ? . . .
C(20) C(28) C(30) 113.3(9) ? . . .
H(12) C(21) C(22) 115.2069 ? . . .
C(21) C(22) H(14) 114.8078 ? . . .
H(13) C(21) C(22) 115.2068 ? . . .
C(21) C(22) C(23) 107(1) ? . . .
C(21) C(22) C(28) 89.2(9) ? . . .
H(13) C(21) H(12) 109.4605 ? . . .
C(22) C(23) H(15) 109.2332 ? . . .
C(22) C(23) H(16) 109.2335 ? . . .
H(14) C(22) C(23) 114.8076 ? . . .
C(22) C(23) C(24) 110.4(8) ? . . .
C(28) C(22) C(23) 112.5(8) ? . . .
H(14) C(22) C(28) 114.8082 ? . . .
C(22) C(28) C(29) 120(1) ? . . .
C(22) C(28) C(30) 111.0(9) ? . . .
H(15) C(23) C(24) 109.2334 ? . . .
H(16) C(23) C(24) 109.2334 ? . . .
H(16) C(23) H(15) 109.4601 ? . . .
C(27) C(25) C(26) 108(1) ? . . .
C(25) C(26) H(17) 110.3602 ? . . .
C(25) C(26) H(19) 110.8754 ? . . .
C(25) C(26) H(18) 109.4702 ? . . .
C(25) C(27) H(20) 109.7925 ? . . .
C(25) C(27) H(22) 110.7460 ? . . .
C(25) C(27) H(21) 109.4698 ? . . .
H(19) C(26) H(17) 109.4733 ? . . .
H(18) C(26) H(17) 109.0255 ? . . .
H(19) C(26) H(18) 107.5740 ? . . .
H(22) C(27) H(20) 109.4756 ? . . .
H(21) C(27) H(20) 109.3112 ? . . .
H(22) C(27) H(21) 108.0118 ? . . .
C(28) C(29) H(25) 106.3828 ? . . .
C(30) C(28) C(29) 108(1) ? . . .
C(28) C(29) H(23) 112.1022 ? . . .
C(28) C(29) H(24) 109.4701 ? . . .
C(28) C(30) H(26) 108.5687 ? . . .
C(28) C(30) H(28) 110.2263 ? . . .
C(28) C(30) H(27) 109.4702 ? . . .
H(25) C(29) H(23) 109.4791 ? . . .
H(24) C(29) H(23) 108.1406 ? . . .
H(25) C(29) H(24) 111.2960 ? . . .
H(28) C(30) H(26) 109.4792 ? . . .
H(27) C(30) H(26) 109.9210 ? . . .
H(28) C(30) H(27) 109.1643 ? . . .
C(31) C(32) H(29) 109.0243 ? . . .
C(31) C(32) H(30) 109.0248 ? . . .
C(36) C(31) C(32) 116.6(9) ? . . .
C(31) C(32) C(33) 111.3(7) ? . . .
C(31) C(36) C(37) 118(1) ? . . .
C(31) C(36) C(35) 117.5(8) ? . . .
H(29) C(32) C(33) 109.0249 ? . . .
C(32) C(33) H(31) 114.9016 ? . . .
H(30) C(32) C(33) 109.0244 ? . . .
C(32) C(33) C(34) 109.1(8) ? . . .
C(32) C(33) C(49) 111.7(8) ? . . .
H(30) C(32) H(29) 109.4600 ? . . .
H(31) C(33) C(34) 114.9012 ? . . .
C(33) C(34) C(35) 84.8(8) ? . . .
C(49) C(33) C(34) 88.4(8) ? . . .
C(33) C(34) H(33) 115.2304 ? . . .
C(33) C(34) H(32) 115.2303 ? . . .
H(31) C(33) C(49) 114.9014 ? . . .
C(33) C(49) C(35) 87.1(6) ? . . .
C(33) C(49) C(50) 119(1) ? . . .
C(33) C(49) C(51) 111.9(8) ? . . .
C(34) C(35) C(36) 105.9(8) ? . . .
C(34) C(35) C(49) 85.6(7) ? . . .
H(33) C(34) C(35) 115.2302 ? . . .
H(32) C(34) C(35) 115.2304 ? . . .
C(34) C(35) H(34) 116.7453 ? . . .
H(33) C(34) H(32) 109.4600 ? . . .
C(35) C(36) C(37) 124.0(9) ? . . .
C(49) C(35) C(36) 110.7(8) ? . . .
H(34) C(35) C(36) 116.7449 ? . . .
C(35) C(49) C(50) 116.2(9) ? . . .
C(35) C(49) C(51) 112.8(9) ? . . .
H(34) C(35) C(49) 116.7451 ? . . .
C(36) C(37) C(38) 116(1) ? . . .
C(36) C(37) H(35) 121.5911 ? . . .
C(37) C(38) C(39) 121(1) ? . . .
H(35) C(37) C(38) 121.5915 ? . . .
C(37) C(38) H(36) 119.3737 ? . . .
C(38) C(39) C(40) 119(1) ? . . .
H(36) C(38) C(39) 119.3734 ? . . .
C(39) C(40) C(41) 121(1) ? . . .
C(40) C(41) C(42) 118(1) ? . . .
C(40) C(41) H(37) 120.7168 ? . . .
C(41) C(42) C(43) 119(1) ? . . .
H(37) C(41) C(42) 120.7163 ? . . .
C(41) C(42) H(38) 120.2052 ? . . .
C(42) C(43) C(48) 118(1) ? . . .
H(38) C(42) C(43) 120.2054 ? . . .
C(42) C(43) C(44) 125.1(9) ? . . .
C(48) C(43) C(44) 116.0(9) ? . . .
C(43) C(44) H(39) 116.1993 ? . . .
C(43) C(44) C(45) 106.5(9) ? . . .
C(43) C(44) C(52) 111.3(8) ? . . .
C(43) C(48) C(47) 117.7(9) ? . . .
H(39) C(44) C(45) 116.1999 ? . . .
C(44) C(45) C(46) 86(1) ? . . .
C(52) C(44) C(45) 86(1) ? . . .
C(44) C(45) H(40) 114.9774 ? . . .
C(44) C(45) H(41) 114.9773 ? . . .
H(39) C(44) C(52) 116.1998 ? . . .
C(44) C(52) C(46) 84.5(8) ? . . .
C(44) C(52) C(53) 119(1) ? . . .
C(44) C(52) C(54) 112(1) ? . . .
C(45) C(46) C(47) 111(1) ? . . .
C(45) C(46) C(52) 88.4(9) ? . . .
H(40) C(45) C(46) 114.9768 ? . . .
H(41) C(45) C(46) 114.9770 ? . . .
C(45) C(46) H(42) 114.4340 ? . . .
H(41) C(45) H(40) 109.4599 ? . . .
C(46) C(47) H(43) 109.2382 ? . . .
C(46) C(47) H(44) 109.2387 ? . . .
C(46) C(47) C(48) 110.4(8) ? . . .
C(52) C(46) C(47) 111(1) ? . . .
H(42) C(46) C(47) 114.4334 ? . . .
C(46) C(52) C(53) 119(1) ? . . .
C(46) C(52) C(54) 112(1) ? . . .
H(42) C(46) C(52) 114.4338 ? . . .
H(43) C(47) C(48) 109.2382 ? . . .
H(44) C(47) C(48) 109.2382 ? . . .
H(44) C(47) H(43) 109.4603 ? . . .
C(49) C(50) H(46) 109.4699 ? . . .
C(49) C(50) H(47) 110.1272 ? . . .
C(49) C(50) H(45) 107.5092 ? . . .
C(51) C(49) C(50) 108.1(9) ? . . .
C(49) C(51) H(48) 112.6354 ? . . .
C(49) C(51) H(50) 106.9174 ? . . .
C(49) C(51) H(49) 109.4704 ? . . .
H(46) C(50) H(45) 110.4439 ? . . .
H(47) C(50) H(45) 109.4597 ? . . .
H(47) C(50) H(46) 109.8008 ? . . .
H(50) C(51) H(48) 109.4752 ? . . .
H(49) C(51) H(48) 107.8674 ? . . .
H(50) C(51) H(49) 110.4897 ? . . .
C(52) C(53) H(53) 111.0430 ? . . .
C(54) C(52) C(53) 106(1) ? . . .
C(52) C(53) H(51) 109.1269 ? . . .
C(52) C(53) H(52) 109.4700 ? . . .
C(52) C(54) H(54) 110.0696 ? . . .
C(52) C(54) H(56) 111.9748 ? . . .
C(52) C(54) H(55) 109.4699 ? . . .
H(53) C(53) H(51) 109.4680 ? . . .
H(52) C(53) H(51) 109.6438 ? . . .
H(53) C(53) H(52) 108.0708 ? . . .
H(56) C(54) H(54) 109.4758 ? . . .
H(55) C(54) H(54) 109.1717 ? . . .
H(56) C(54) H(55) 106.5885 ? . . .

loop_
_geom_bond_atom_site_label_1
_geom_bond_atom_site_label_2
_geom_bond_distance
_geom_bond_publ_flag
_geom_bond_site_symmetry_1
_geom_bond_site_symmetry_2
Re(1) Br(1) 2.626(2) ? . .
Re(1) N(1) 2.26(1) ? . .
Re(1) N(2) 2.23(1) ? . .
Re(1) C(1) 1.87(1) ? . .
Re(1) C(2) 1.917(8) ? . .
Re(1) C(3) 1.940(8) ? . .
Re(2) Br(2) 2.609(2) ? . .
Re(2) N(3) 2.23(1) ? . .
Re(2) N(4) 2.19(1) ? . .
Re(2) C(4) 1.84(2) ? . .
Re(2) C(5) 1.89(2) ? . .
Re(2) C(6) 1.90(2) ? . .
O(1) C(1) 1.18(2) ? . .
O(2) C(2) 1.15(1) ? . .
O(3) C(3) 1.12(1) ? . .
O(4) C(4) 1.23(2) ? . .
O(5) C(5) 1.15(2) ? . .
O(6) C(6) 1.15(2) ? . .
N(1) C(7) 1.33(2) ? . .
N(1) C(15) 1.35(2) ? . .
N(2) C(16) 1.41(2) ? . .
N(2) C(24) 1.36(2) ? . .
N(3) C(31) 1.34(2) ? . .
N(3) C(39) 1.32(1) ? . .
N(4) C(40) 1.39(2) ? . .
N(4) C(48) 1.36(2) ? . .
C(7) C(8) 1.51(1) ? . .
C(7) C(12) 1.40(1) ? . .
C(8) C(9) 1.52(1) ? . .
C(8) H(1) 0.9500 ? . .
C(8) H(2) 0.9500 ? . .
C(9) C(10) 1.54(1) ? . .
C(9) C(25) 1.54(2) ? . .
C(9) H(3) 0.9500 ? . .
C(10) C(11) 1.56(2) ? . .
C(10) H(4) 0.9500 ? . .
C(10) H(5) 0.9500 ? . .
C(11) C(12) 1.51(2) ? . .
C(11) C(25) 1.58(2) ? . .
C(11) H(6) 0.9500 ? . .
C(12) C(13) 1.38(2) ? . .
C(13) C(14) 1.37(2) ? . .
C(13) H(7) 0.9500 ? . .
C(14) C(15) 1.34(2) ? . .
C(14) H(8) 0.9500 ? . .
C(15) C(16) 1.44(2) ? . .
C(16) C(17) 1.40(2) ? . .
C(17) C(18) 1.37(2) ? . .
C(17) H(9) 0.9500 ? . .
C(18) C(19) 1.34(2) ? . .
C(18) H(10) 0.9500 ? . .
C(19) C(20) 1.49(1) ? . .
C(19) C(24) 1.41(1) ? . .
C(20) C(21) 1.56(2) ? . .
C(20) C(28) 1.54(2) ? . .
C(20) H(11) 0.9500 ? . .
C(21) C(22) 1.51(2) ? . .
C(21) H(12) 0.9500 ? . .
C(21) H(13) 0.9500 ? . .
C(22) C(23) 1.55(2) ? . .
C(22) C(28) 1.55(2) ? . .
C(22) H(14) 0.9500 ? . .
C(23) C(24) 1.47(1) ? . .
C(23) H(15) 0.9500 ? . .
C(23) H(16) 0.9500 ? . .
C(25) C(26) 1.55(2) ? . .
C(25) C(27) 1.50(2) ? . .
C(26) H(17) 0.9500 ? . .
C(26) H(18) 0.9500 ? . .
C(26) H(19) 0.9500 ? . .
C(27) H(20) 0.9500 ? . .
C(27) H(21) 0.9500 ? . .
C(27) H(22) 0.9500 ? . .
C(28) C(29) 1.51(2) ? . .
C(28) C(30) 1.56(2) ? . .
C(29) H(23) 0.9500 ? . .
C(29) H(24) 0.9500 ? . .
C(29) H(25) 0.9501 ? . .
C(30) H(26) 0.9499 ? . .
C(30) H(27) 0.9500 ? . .
C(30) H(28) 0.9500 ? . .
C(31) C(32) 1.53(1) ? . .
C(31) C(36) 1.41(1) ? . .
C(32) C(33) 1.53(1) ? . .
C(32) H(29) 0.9500 ? . .
C(32) H(30) 0.9500 ? . .
C(33) C(34) 1.53(2) ? . .
C(33) C(49) 1.53(1) ? . .
C(33) H(31) 0.9500 ? . .
C(34) C(35) 1.60(2) ? . .
C(34) H(32) 0.9500 ? . .
C(34) H(33) 0.9500 ? . .
C(35) C(36) 1.51(1) ? . .
C(35) C(49) 1.54(1) ? . .
C(35) H(34) 0.9500 ? . .
C(36) C(37) 1.40(1) ? . .
C(37) C(38) 1.37(2) ? . .
C(37) H(35) 0.9500 ? . .
C(38) C(39) 1.40(2) ? . .
C(38) H(36) 0.9500 ? . .
C(39) C(40) 1.49(2) ? . .
C(40) C(41) 1.41(1) ? . .
C(41) C(42) 1.37(2) ? . .
C(41) H(37) 0.9500 ? . .
C(42) C(43) 1.38(2) ? . .
C(42) H(38) 0.9500 ? . .
C(43) C(44) 1.52(2) ? . .
C(43) C(48) 1.40(1) ? . .
C(44) C(45) 1.55(2) ? . .
C(44) C(52) 1.53(2) ? . .
C(44) H(39) 0.9500 ? . .
C(45) C(46) 1.48(2) ? . .
C(45) H(40) 0.9500 ? . .
C(45) H(41) 0.9500 ? . .
C(46) C(47) 1.53(2) ? . .
C(46) C(52) 1.54(1) ? . .
C(46) H(42) 0.9500 ? . .
C(47) C(48) 1.50(2) ? . .
C(47) H(43) 0.9500 ? . .
C(47) H(44) 0.9500 ? . .
C(49) C(50) 1.50(2) ? . .
C(49) C(51) 1.53(2) ? . .
C(50) H(45) 0.9502 ? . .
C(50) H(46) 0.9500 ? . .
C(50) H(47) 0.9500 ? . .
C(51) H(48) 0.9500 ? . .
C(51) H(49) 0.9500 ? . .
C(51) H(50) 0.9500 ? . .
C(52) C(53) 1.49(2) ? . .
C(52) C(54) 1.54(2) ? . .
C(53) H(51) 0.9500 ? . .
C(53) H(52) 0.9500 ? . .
C(53) H(53) 0.9499 ? . .
C(54) H(54) 0.9500 ? . .
C(54) H(55) 0.9500 ? . .
C(54) H(56) 0.9500 ? . .

loop_
_geom_contact_atom_site_label_1
_geom_contact_atom_site_label_2
_geom_contact_distance
_geom_contact_publ_flag
_geom_contact_site_symmetry_1
_geom_contact_site_symmetry_2
Re(1) Re(2) 7.185(2) ? . .

loop_
_geom_hbond_atom_site_label_D
_geom_hbond_atom_site_label_H
_geom_hbond_atom_site_label_A
_geom_hbond_site_symmetry_A
_geom_hbond_distance_DH
_geom_hbond_distance_HA
_geom_hbond_distance_DA
_geom_hbond_angle_DHA
_geom_hbond_publ_flag
C(41) H(37) Br(1) 1_546 0.95 2.91 3.677(12) 139 ?
